data_7015611
loop_
_publ_author_name
'Ovens, Jeffrey S.'
'Leznoff, Daniel B.'

_publ_section_title
;
 Thermally triggered reductive elimination of bromine from Au(III) as a
 path to Au(I)-based coordination polymers.
;
_journal_issue 16
_journal_name_full 'Dalton transactions (Cambridge, England : 2003)'
_journal_page_first 4140
_journal_page_last 4146
_journal_paper_doi 10.1039/c0dt01772h
_journal_volume 40
_journal_year 2011
_chemical_formula_moiety 'C12 H10 Au2 Br4 N8 Zn1'
_chemical_formula_sum 'C12 H10 Au2 Br4 N8 Zn'
_chemical_formula_weight 1045.20
_chemical_name_systematic ?
_space_group_IT_number 12
_symmetry_cell_setting monoclinic
_symmetry_space_group_name_Hall '-C 2y'
_symmetry_space_group_name_H-M 'C 1 2/m 1'
_atom_sites_solution_hydrogens geom
_atom_sites_solution_primary direct
_cell_angle_alpha 90
_cell_angle_beta 121.110(2)
_cell_angle_gamma 90
_cell_formula_units_Z 2
_cell_length_a 16.6452(7)
_cell_length_b 7.1043(3)
_cell_length_c 11.6029(5)
_cell_measurement_reflns_used 7680
_cell_measurement_temperature 150(2)
_cell_measurement_theta_max 36.33
_cell_measurement_theta_min 2.51
_cell_volume 1174.74(9)
_computing_cell_refinement 'Bruker SAINT'
_computing_data_collection 'Bruker APEX2'
_computing_data_reduction 'Bruker SAINT'
_computing_structure_solution
;
SIR92 (Altomare et al, 1994)
CRYSTALS (Watkin, 1988)
;
_diffrn_ambient_temperature 150(2)
_diffrn_measured_fraction_theta_full 0.997
_diffrn_measured_fraction_theta_max 0.997
_diffrn_measurement_device_type 'Bruker APEX-II CCD'
_diffrn_measurement_method '\w scans'
_diffrn_radiation_monochromator graphite
_diffrn_radiation_type 'Mo K\a'
_diffrn_radiation_wavelength 0.71073
_diffrn_reflns_av_R_equivalents 0.000
_diffrn_reflns_limit_h_max 23
_diffrn_reflns_limit_h_min -27
_diffrn_reflns_limit_k_max 11
_diffrn_reflns_limit_k_min 0
_diffrn_reflns_limit_l_max 19
_diffrn_reflns_limit_l_min 0
_diffrn_reflns_number 3033
_diffrn_reflns_theta_full 31.026
_diffrn_reflns_theta_max 36.400
_diffrn_reflns_theta_min 2.050
_exptl_absorpt_coefficient_mu 20.287
_exptl_absorpt_correction_T_max 0.7476
_exptl_absorpt_correction_T_min 0.4048
_exptl_absorpt_correction_type multi-scan
_exptl_crystal_colour yellow
_exptl_crystal_density_diffrn 2.955
_exptl_crystal_description plate
_exptl_crystal_F_000 932
_exptl_crystal_size_max 0.30
_exptl_crystal_size_mid 0.20
_exptl_crystal_size_min 0.02
_refine_diff_density_max 8.23
_refine_diff_density_min -4.55
_refine_ls_extinction_method None
_refine_ls_goodness_of_fit_ref 0.9727
_refine_ls_hydrogen_treatment none
_refine_ls_matrix_type full
_refine_ls_number_parameters 87
_refine_ls_number_reflns 2527
_refine_ls_number_restraints 2
_refine_ls_R_factor_all 0.0691
_refine_ls_R_factor_gt 0.0552
_refine_ls_shift/su_max 0.0008837
_refine_ls_structure_factor_coef F
_refine_ls_weighting_details
;
Method= Modified Sheldrick
w=1/[\s^2^(F) + ( 0.02P)^2^ + 0.75P]
,where P=(max(Fo,0) + 2Fc)/3
;
_refine_ls_weighting_scheme calc
_refine_ls_wR_factor_all 0.1458
_refine_ls_wR_factor_gt 0.1003
_refine_ls_wR_factor_ref 0.0987
_reflns_limit_h_max 23
_reflns_limit_h_min -27
_reflns_limit_k_max 11
_reflns_limit_k_min 0
_reflns_limit_l_max 19
_reflns_limit_l_min 0
_reflns_number_gt 2594
_reflns_number_total 3033
_reflns_threshold_expression I>2.0\s(I)
_oxford_diffrn_Wilson_B_factor 1.21
_oxford_diffrn_Wilson_scale 294.66
_oxford_refine_ls_r_factor_ref 0.0538
_oxford_refine_ls_scale 0.0673(3)
_oxford_reflns_number_all 3033
_oxford_reflns_threshold_expression_ref I>2.5\s(I)
_cod_data_source_file c0dt01772h.txt
_cod_data_source_block ZnPyzAu3
_cod_depositor_comments
;
The following automatic conversions were performed:
'_symmetry_cell_setting' value 'Monoclinic' changed to 'monoclinic'
according to '/home/saulius/struct/CIF-dictionaries/cif_core.dic'
dictionary named 'cif_core.dic' version 2.4.1 from
2010-06-29.

'_exptl_absorpt_correction_type' value 'Multi-scan' changed
to 'multi-scan' according to
'/home/saulius/struct/CIF-dictionaries/cif_core.dic' dictionary named
'cif_core.dic' version 2.4.1 from 2010-06-29.

Automatic conversion script
Id: cif_fix_enum 1555 2011-01-17 13:19:09Z saulius 
;
_cod_original_formula_sum 'C12 H10 Au2 Br4 N8 Zn1'
_cod_database_code 7015611

loop_
_symmetry_equiv_pos_as_xyz
x,y,z
-x,-y,-z
x+1/2,y+1/2,z
-x+1/2,-y+1/2,-z
x,-y,z
-x,y,-z
x+1/2,-y+1/2,z
-x+1/2,y+1/2,-z

loop_
_atom_site_label
_atom_site_type_symbol
_atom_site_fract_x
_atom_site_fract_y
_atom_site_fract_z
_atom_site_U_iso_or_equiv
_atom_site_occupancy
_atom_site_adp_type
_atom_site_refinement_flags_posn
_atom_site_refinement_flags_adp
_atom_site_refinement_flags_occupancy
_atom_site_disorder_assembly
_atom_site_disorder_group
_oxford_atom_site_special_shape
_atom_site_attached_hydrogens
Au1 Au 0.37419(3) 0.0000 0.48466(5) 0.0157 1.0000 Uani S T . . . . .
Br1 Br 0.45707(15) 0.2869(3) 0.5100(2) 0.0254 0.5000 Uani . . . . 1 . .
Br2 Br 0.28913(16) -0.2938(3) 0.4634(3) 0.0283 0.5000 Uani . . . . 2 . .
Zn1 Zn 0.5000 0.0000 1.0000 0.0265 1.0000 Uani S T . . . . .
N1 N 0.2766(11) 0.0000 0.1672(13) 0.0392 1.0000 Uani S T . . . . .
N2 N 0.4677(13) 0.0000 0.7956(14) 0.0440 1.0000 Uani S T . . . . .
N11 N 0.5000 -0.308(2) 1.0000 0.0248 1.0000 Uani S T . . . . .
N21 N 0.6505(9) 0.0000 1.0763(14) 0.0285 1.0000 Uani S T . . . . .
C1 C 0.3129(13) 0.0000 0.2832(14) 0.0303 1.0000 Uani S T . . . . .
C2 C 0.4329(11) 0.0000 0.6815(14) 0.0261 1.0000 Uani S T . . . . .
C12 C 0.4389(9) -0.406(2) 0.8929(11) 0.0304 1.0000 Uani . . . . . . .
C22 C 0.7248(9) 0.0000 1.106(2) 0.0344 1.0000 Uani S T . . . . .
C23 C 0.8260(12) 0.000000(7) 1.1534(17) 0.0364 1.0000 Uani S T . . . . .
H121 H 0.3961 -0.3405 0.8159 0.15(10) 1.0000 Uiso R . . . . . .
H231 H 0.8368 0.0000 1.0806 0.15(10) 1.0000 Uiso RS . . . . . .
H232 H 0.8534 0.1233 1.2069 0.15(10) 1.0000 Uiso R . . . . . .

loop_
_atom_site_aniso_label
_atom_site_aniso_U_11
_atom_site_aniso_U_22
_atom_site_aniso_U_33
_atom_site_aniso_U_23
_atom_site_aniso_U_13
_atom_site_aniso_U_12
Au1 0.0150(2) 0.0192(2) 0.0129(2) 0.0000 0.00712(15) 0.0000
Br1 0.0249(9) 0.0188(8) 0.0310(10) 0.0036(7) 0.0133(8) -0.0025(7)
Br2 0.0273(9) 0.0252(10) 0.0341(11) -0.0045(8) 0.0170(9) -0.0094(8)
Zn1 0.0199(10) 0.0426(15) 0.0132(9) 0.0000 0.0058(8) 0.0000
N1 0.026(6) 0.084(14) 0.008(5) 0.0000 0.009(4) 0.0000
N2 0.042(9) 0.078(14) 0.008(5) 0.0000 0.010(5) 0.0000
N11 0.027(6) 0.031(6) 0.020(5) 0.0000 0.015(5) 0.0000
N21 0.019(5) 0.044(8) 0.024(6) 0.0000 0.012(5) 0.0000
C1 0.033(7) 0.047(10) 0.008(5) 0.0000 0.008(5) 0.0000
C2 0.019(5) 0.048(9) 0.009(5) 0.0000 0.006(4) 0.0000
C12 0.030(5) 0.042(7) 0.016(4) 0.000(4) 0.010(4) -0.005(5)
C22 0.006(5) 0.026(7) 0.046(10) 0.0000 -0.005(5) 0.0000
C23 0.024(7) 0.067(13) 0.016(6) 0.0000 0.009(5) 0.0000

loop_
_atom_type_symbol
_atom_type_scat_dispersion_real
_atom_type_scat_dispersion_imag
_atom_type_scat_Cromer_Mann_a1
_atom_type_scat_Cromer_Mann_b1
_atom_type_scat_Cromer_Mann_a2
_atom_type_scat_Cromer_Mann_b2
_atom_type_scat_Cromer_Mann_a3
_atom_type_scat_Cromer_Mann_b3
_atom_type_scat_Cromer_Mann_a4
_atom_type_scat_Cromer_Mann_b4
_atom_type_scat_Cromer_Mann_c
_atom_type_scat_source
C 0.0033 0.0016 2.3100 20.8439 1.0200 10.2075 1.5886 0.5687 0.8650 51.6512 0.2156 'International Tables Vol C 4.2.6.8 and 6.1.1.4'
H 0.0000 0.0000 0.4930 10.5109 0.3229 26.1257 0.1402 3.1424 0.0408 57.7998 0.0030 'International Tables Vol C 4.2.6.8 and 6.1.1.4'
N 0.0061 0.0033 12.2126 0.0057 3.1322 9.8933 2.0125 28.9975 1.1663 0.5826 -11.5290 'International Tables Vol C 4.2.6.8 and 6.1.1.4'
Zn 0.2839 1.4301 14.0743 3.2655 7.0318 0.2333 5.1652 10.3163 2.4100 58.7097 1.3041 'International Tables Vol C 4.2.6.8 and 6.1.1.4'
Br -0.2901 2.4595 17.1789 2.1723 5.2358 16.5796 5.6377 0.2609 3.9851 41.4328 2.9557 'International Tables Vol C 4.2.6.8 and 6.1.1.4'
Au -2.0133 8.8022 16.8819 0.4611 18.5913 8.6216 25.5582 1.4826 5.8600 36.3956 12.0658 'International Tables Vol C 4.2.6.8 and 6.1.1.4'

loop_
_geom_angle_atom_site_label_1
_geom_angle_site_symmetry_1
_geom_angle_atom_site_label_2
_geom_angle_site_symmetry_2
_geom_angle_atom_site_label_3
_geom_angle_site_symmetry_3
_geom_angle
_geom_angle_publ_flag
Br1 5_555 Au1 . Br1 . 116.82(11) yes
Br1 5_555 Au1 . C1 . 93.2(3) yes
Br1 . Au1 . C1 . 93.2(3) yes
Br1 5_555 Au1 . C2 . 87.0(2) yes
Br1 . Au1 . C2 . 87.0(2) yes
C1 . Au1 . C2 . 179.4(7) yes
Br1 2_666 Br1 . Au1 . 169.81(13) yes
N11 5_555 Zn1 . N21 2_657 90.000(4) yes
N11 5_555 Zn1 . N2 2_657 90.000(4) yes
N21 2_657 Zn1 . N2 2_657 91.6(6) yes
N11 5_555 Zn1 . N2 . 90.000(4) yes
N21 2_657 Zn1 . N2 . 88.4(6) yes
N2 2_657 Zn1 . N2 . 179.995 yes
N11 5_555 Zn1 . N11 . 179.995 yes
N21 2_657 Zn1 . N11 . 90.000(4) yes
N2 2_657 Zn1 . N11 . 90.000(4) yes
N2 . Zn1 . N11 . 90.000(4) yes
N11 5_555 Zn1 . N21 . 90.000(4) yes
N21 2_657 Zn1 . N21 . 179.995 yes
N2 2_657 Zn1 . N21 . 88.4(6) yes
N2 . Zn1 . N21 . 91.6(6) yes
N11 . Zn1 . N21 . 90.000(4) yes
Zn1 . N2 . C2 . 166.5(17) yes
Zn1 . N11 . C12 6_657 121.7(8) yes
Zn1 . N11 . C12 . 121.7(8) yes
C12 6_657 N11 . C12 . 116.5(16) yes
Zn1 . N21 . C22 . 175.1(16) yes
Au1 . C1 . N1 . 179.1(17) yes
Au1 . C2 . N2 . 179.3(16) yes
C12 5_545 C12 . N11 . 121.7(8) yes
C12 5_545 C12 . H121 . 120.0 no
N11 . C12 . H121 . 118.3 no
N21 . C22 . C23 . 177(2) yes
H232 5_555 C23 . C22 . 106.8 no
H232 5_555 C23 . H231 . 107.9 no
C22 . C23 . H231 . 111.7 no
H232 5_555 C23 . H232 . 115.9 no
C22 . C23 . H232 . 106.8 no
H231 . C23 . H232 . 107.9 no

loop_
_geom_bond_atom_site_label_1
_geom_bond_site_symmetry_1
_geom_bond_atom_site_label_2
_geom_bond_site_symmetry_2
_geom_bond_distance
_geom_bond_publ_flag
Au1 . Br1 5_555 2.392(2) yes
Au1 . Br1 . 2.392(2) yes
Au1 . Br2 . 2.460(2) yes
Au1 . C1 . 2.011(14) yes
Au1 . C2 . 1.966(14) yes
Br1 . Br1 2_666 3.407(4) yes
Zn1 . N11 5_555 2.185(15) yes
Zn1 . N21 2_657 2.183(13) yes
Zn1 . N2 2_657 2.143(14) yes
Zn1 . N2 . 2.143(14) yes
Zn1 . N11 . 2.185(15) yes
Zn1 . N21 . 2.183(13) yes
N1 . C1 . 1.156(18) yes
N2 . C2 . 1.138(19) yes
N11 . C12 6_657 1.326(14) yes
N11 . C12 . 1.326(14) yes
N21 . C22 . 1.100(19) yes
C12 . C12 5_545 1.34(3) yes
C12 . H121 . 0.929 no
C22 . C23 . 1.48(2) yes
C23 . H232 5_555 1.033 no
C23 . H231 . 0.950 no
C23 . H232 . 1.033 no
